data_2016978
loop_
_publ_author_name
'Janik, Alicja'
'Olech, Andrzej'
'Stasiewicz-Urban, Anna'
'Stadnicka, Katarzyna'

_publ_section_title
;
 The influence of sulfur substituents on the molecular geometry and
 packing of thio derivatives of <i>N</i>-methylphenobarbital
;
_journal_coeditor_code LN3120
_journal_issue 2
_journal_name_full 'Acta Crystallographica Section C'
_journal_page_first o70
_journal_page_last o75
_journal_paper_doi 10.1107/S0108270108043060
_journal_volume 65
_journal_year 2009
_chemical_formula_iupac 'C13 H14 N2 O2 S'
_chemical_formula_moiety 'C13 H14 N2 O2 S'
_chemical_formula_sum 'C13 H14 N2 O2 S'
_chemical_formula_weight 262.32
_chemical_name_common N-methyl-4-thiophenobarbital
_chemical_name_systematic
;
5-ethyl-1-methyl-5-phenyl-4-thioxo-3,4-dihydropyrimidine-
2,6(1<i>H</i>,5<i>H</i>)-dione
;
_space_group_IT_number 14
_symmetry_cell_setting monoclinic
_symmetry_space_group_name_Hall '-P 2yn'
_symmetry_space_group_name_H-M 'P 1 21/n 1'
_atom_sites_solution_hydrogens geom
_atom_sites_solution_primary direct
_atom_sites_solution_secondary difmap
_cell_angle_alpha 90.00
_cell_angle_beta 101.521(2)
_cell_angle_gamma 90.00
_cell_formula_units_Z 4
_cell_length_a 11.5609(3)
_cell_length_b 9.5538(3)
_cell_length_c 11.7268(3)
_cell_measurement_reflns_used 3185
_cell_measurement_temperature 293(2)
_cell_measurement_theta_max 29.131
_cell_measurement_theta_min 0.998
_cell_volume 1269.13(6)
_computing_cell_refinement 'DENZO-SMN (Otwinowski & Minor, 1997)'
_computing_data_collection 'COLLECT (Nonius, 1997)'
_computing_data_reduction 'HKL DENZO and SCALEPACK (Otwinowski & Minor, 1997)'
_computing_molecular_graphics
;
PLATON (Spek, 2003); ORTEP-3 for Windows (Farrugia, 1997);
MERCURY (Macrae <i>et al.</i>,  2006)
;
_computing_publication_material 'SHELXL97 (Sheldrick, 2008)'
_computing_structure_refinement 'SHELXL97 (Sheldrick, 2008)'
_computing_structure_solution 'SIR92 (Altomare <i>et al.</i>,  1994)'
_diffrn_ambient_temperature 293(2)
_diffrn_detector_area_resol_mean 9
_diffrn_measured_fraction_theta_full 0.989
_diffrn_measured_fraction_theta_max 0.989
_diffrn_measurement_device '95mm CCD camera on \k-goniostat'
_diffrn_measurement_device_type KappaCCD
_diffrn_measurement_method '\f scans and \w scans to fill asymmetric unit'
_diffrn_radiation_monochromator 'horizontally mounted graphite crystal'
_diffrn_radiation_source 'fine-focus sealed tube'
_diffrn_radiation_type MoK\a
_diffrn_radiation_wavelength 0.71073
_diffrn_reflns_av_R_equivalents 0.0207
_diffrn_reflns_av_sigmaI/netI 0.0401
_diffrn_reflns_limit_h_max 15
_diffrn_reflns_limit_h_min -15
_diffrn_reflns_limit_k_max 13
_diffrn_reflns_limit_k_min -13
_diffrn_reflns_limit_l_max 15
_diffrn_reflns_limit_l_min -15
_diffrn_reflns_number 5542
_diffrn_reflns_theta_full 29.16
_diffrn_reflns_theta_max 29.16
_diffrn_reflns_theta_min 2.77
_exptl_absorpt_coefficient_mu 0.250
_exptl_absorpt_correction_T_max 0.9802
_exptl_absorpt_correction_T_min 0.9287
_exptl_absorpt_correction_type multi-scan
_exptl_absorpt_process_details '(HKL DENZO and SCALEPACK; Otwinowski & Minor, 1997)'
_exptl_crystal_colour yellow
_exptl_crystal_density_diffrn 1.373
_exptl_crystal_density_method 'not measured'
_exptl_crystal_description plate
_exptl_crystal_F_000 552
_exptl_crystal_size_max 0.32
_exptl_crystal_size_mid 0.30
_exptl_crystal_size_min 0.07
_refine_diff_density_max 0.366
_refine_diff_density_min -0.407
_refine_ls_extinction_coef 0.011(4)
_refine_ls_extinction_expression Fc^*^=kFc[1+0.001xFc^2^\l^3^/sin(2\q)]^-1/4^
_refine_ls_extinction_method SHELXL
_refine_ls_goodness_of_fit_ref 1.041
_refine_ls_hydrogen_treatment mixed
_refine_ls_matrix_type full
_refine_ls_number_parameters 168
_refine_ls_number_reflns 3381
_refine_ls_number_restraints 0
_refine_ls_restrained_S_all 1.041
_refine_ls_R_factor_all 0.0740
_refine_ls_R_factor_gt 0.0504
_refine_ls_shift/su_max 0.001
_refine_ls_shift/su_mean 0.000
_refine_ls_structure_factor_coef Fsqd
_refine_ls_weighting_details 'w=1/[\s^2^(Fo^2^)+(0.0603P)^2^+0.5723P] where P=(Fo^2^+2Fc^2^)/3'
_refine_ls_weighting_scheme calc
_refine_ls_wR_factor_gt 0.1302
_refine_ls_wR_factor_ref 0.1452
_reflns_number_gt 2494
_reflns_number_total 3381
_reflns_threshold_expression I>2\s(I)
_cod_data_source_file ln3120.cif
_cod_data_source_block 4-TP
_cod_original_sg_symbol_H-M 'P 21/n'
_cod_database_code 2016978
_cod_database_fobs_code 2016978

loop_
_symmetry_equiv_pos_as_xyz
'x, y, z'
'-x+1/2, y+1/2, -z+1/2'
'-x, -y, -z'
'x-1/2, -y-1/2, z-1/2'

loop_
_atom_site_type_symbol
_atom_site_label
_atom_site_fract_x
_atom_site_fract_y
_atom_site_fract_z
_atom_site_U_iso_or_equiv
_atom_site_adp_type
_atom_site_calc_flag
_atom_site_refinement_flags
_atom_site_occupancy
_atom_site_disorder_assembly
_atom_site_disorder_group
N N1 0.85462(13) 0.71786(15) 0.28315(13) 0.0354(3) Uani d . 1 . .
C C1 0.91162(18) 0.7383(2) 0.18288(17) 0.0463(5) Uani d . 1 . .
H H1A 0.9817 0.6820 0.1926 0.056 Uiso calc R 1 . .
H H1B 0.9322 0.8351 0.1778 0.056 Uiso calc R 1 . .
H H1C 0.8582 0.7110 0.1128 0.056 Uiso calc R 1 . .
C C2 0.91090(14) 0.63196(17) 0.37193(15) 0.0339(4) Uani d . 1 . .
O O2 1.00795(11) 0.58274(14) 0.37125(12) 0.0441(3) Uani d . 1 . .
N N3 0.85203(13) 0.60342(17) 0.45992(13) 0.0368(3) Uani d . 1 . .
H H3 0.888(2) 0.542(3) 0.5037(19) 0.050(6) Uiso d . 1 . .
C C4 0.73952(15) 0.64272(18) 0.46494(15) 0.0365(4) Uani d . 1 . .
S S4 0.66585(5) 0.55954(7) 0.54871(5) 0.0586(2) Uani d . 1 . .
C C5 0.69586(15) 0.77289(18) 0.39368(15) 0.0352(4) Uani d . 1 . .
C C6 0.75149(15) 0.78918(18) 0.28659(15) 0.0367(4) Uani d . 1 . .
O O6 0.70851(13) 0.86645(17) 0.20761(12) 0.0567(4) Uani d . 1 . .
C C9 0.73504(15) 0.90006(19) 0.47446(16) 0.0379(4) Uani d . 1 . .
C C10 0.82075(19) 0.9933(2) 0.45587(19) 0.0521(5) Uani d . 1 . .
H H10 0.8603 0.9775 0.3954 0.063 Uiso calc R 1 . .
C C11 0.8486(2) 1.1100(3) 0.5261(2) 0.0666(7) Uani d . 1 . .
H H11 0.9055 1.1725 0.5114 0.080 Uiso calc R 1 . .
C C12 0.7929(2) 1.1340(3) 0.6171(2) 0.0669(7) Uani d . 1 . .
H H12 0.8110 1.2131 0.6633 0.080 Uiso calc R 1 . .
C C13 0.7100(2) 1.0399(3) 0.6393(2) 0.0651(7) Uani d . 1 . .
H H13 0.6731 1.0545 0.7018 0.078 Uiso calc R 1 . .
C C14 0.68137(18) 0.9236(3) 0.56891(19) 0.0540(5) Uani d . 1 . .
H H14 0.6255 0.8604 0.5850 0.065 Uiso calc R 1 . .
C C7 0.56027(16) 0.7752(2) 0.35226(18) 0.0442(4) Uani d . 1 . .
H H7A 0.5242 0.7650 0.4197 0.053 Uiso calc R 1 . .
H H7B 0.5375 0.8660 0.3181 0.053 Uiso calc R 1 . .
C C8 0.5106(2) 0.6631(3) 0.2645(2) 0.0634(6) Uani d . 1 . .
H H8A 0.4263 0.6726 0.2437 0.076 Uiso calc R 1 . .
H H8B 0.5302 0.5724 0.2980 0.076 Uiso calc R 1 . .
H H8C 0.5438 0.6735 0.1962 0.076 Uiso calc R 1 . .

loop_
_atom_site_aniso_label
_atom_site_aniso_U_11
_atom_site_aniso_U_22
_atom_site_aniso_U_33
_atom_site_aniso_U_12
_atom_site_aniso_U_13
_atom_site_aniso_U_23
N1 0.0316(7) 0.0385(8) 0.0374(7) 0.0050(6) 0.0103(6) 0.0031(6)
C1 0.0433(10) 0.0539(11) 0.0460(10) 0.0031(8) 0.0190(8) 0.0047(9)
C2 0.0294(8) 0.0311(8) 0.0406(9) 0.0004(6) 0.0055(6) -0.0019(7)
O2 0.0298(6) 0.0460(7) 0.0575(8) 0.0068(5) 0.0111(6) 0.0067(6)
N3 0.0348(8) 0.0365(7) 0.0389(8) 0.0074(6) 0.0072(6) 0.0062(6)
C4 0.0348(9) 0.0376(9) 0.0377(9) 0.0026(7) 0.0087(7) 0.0007(7)
S4 0.0571(4) 0.0625(4) 0.0636(4) 0.0053(3) 0.0301(3) 0.0195(3)
C5 0.0299(8) 0.0373(8) 0.0391(9) 0.0040(7) 0.0088(6) 0.0010(7)
C6 0.0336(8) 0.0375(9) 0.0392(9) 0.0059(7) 0.0075(7) 0.0033(7)
O6 0.0558(9) 0.0666(10) 0.0494(8) 0.0229(7) 0.0146(7) 0.0224(7)
C9 0.0310(8) 0.0389(9) 0.0427(9) 0.0074(7) 0.0052(7) -0.0010(7)
C10 0.0523(12) 0.0494(11) 0.0558(12) -0.0050(9) 0.0138(9) -0.0034(9)
C11 0.0696(16) 0.0535(13) 0.0725(16) -0.0118(12) 0.0043(13) -0.0113(12)
C12 0.0626(15) 0.0608(14) 0.0676(15) 0.0114(12) -0.0106(12) -0.0237(12)
C13 0.0507(13) 0.0850(17) 0.0575(13) 0.0163(12) 0.0058(10) -0.0281(12)
C14 0.0407(10) 0.0679(14) 0.0554(12) 0.0020(10) 0.0146(9) -0.0145(10)
C7 0.0304(9) 0.0506(11) 0.0508(10) 0.0048(8) 0.0065(7) -0.0006(9)
C8 0.0457(12) 0.0707(15) 0.0697(15) -0.0070(11) 0.0019(10) -0.0100(12)

loop_
_atom_type_symbol
_atom_type_description
_atom_type_scat_dispersion_real
_atom_type_scat_dispersion_imag
_atom_type_scat_source
C C 0.0033 0.0000 'International Tables Vol C Tables 4.2.6.8 and 6.1.1.4'
H H 0.0000 0.0000 'International Tables Vol C Tables 4.2.6.8 and 6.1.1.4'
N N 0.0061 0.0000 'International Tables Vol C Tables 4.2.6.8 and 6.1.1.4'
O O 0.0106 0.0000 'International Tables Vol C Tables 4.2.6.8 and 6.1.1.4'

loop_
_geom_angle_atom_site_label_1
_geom_angle_atom_site_label_2
_geom_angle_atom_site_label_3
_geom_angle_site_symmetry_1
_geom_angle_site_symmetry_3
_geom_angle
_geom_angle_publ_flag
C6 N1 C2 . . 123.39(14) ?
C6 N1 C1 . . 119.02(15) ?
C2 N1 C1 . . 117.53(14) ?
N1 C1 H1A . . 109.5 ?
N1 C1 H1B . . 109.5 ?
H1A C1 H1B . . 109.5 ?
N1 C1 H1C . . 109.5 ?
H1A C1 H1C . . 109.5 ?
H1B C1 H1C . . 109.5 ?
O2 C2 N3 . . 121.61(16) ?
O2 C2 N1 . . 121.33(16) ?
N3 C2 N1 . . 117.06(14) ?
C4 N3 C2 . . 126.67(15) ?
C4 N3 H3 . . 121.7(16) ?
C2 N3 H3 . . 110.2(16) ?
N3 C4 C5 . . 114.43(15) ?
N3 C4 S4 . . 120.57(14) ?
C5 C4 S4 . . 124.87(13) ?
C4 C5 C6 . . 112.66(14) ?
C4 C5 C7 . . 112.77(15) ?
C6 C5 C7 . . 107.87(15) ?
C4 C5 C9 . . 106.23(14) ?
C6 C5 C9 . . 107.60(14) ?
C7 C5 C9 . . 109.56(14) ?
O6 C6 N1 . . 120.22(16) ?
O6 C6 C5 . . 120.98(16) ?
N1 C6 C5 . . 118.75(14) ?
C10 C9 C14 . . 117.97(19) ?
C10 C9 C5 . . 122.66(17) ?
C14 C9 C5 . . 119.37(17) ?
C9 C10 C11 . . 120.9(2) ?
C9 C10 H10 . . 119.5 ?
C11 C10 H10 . . 119.5 ?
C12 C11 C10 . . 120.5(2) ?
C12 C11 H11 . . 119.7 ?
C10 C11 H11 . . 119.7 ?
C11 C12 C13 . . 119.4(2) ?
C11 C12 H12 . . 120.3 ?
C13 C12 H12 . . 120.3 ?
C12 C13 C14 . . 120.3(2) ?
C12 C13 H13 . . 119.9 ?
C14 C13 H13 . . 119.9 ?
C13 C14 C9 . . 120.8(2) ?
C13 C14 H14 . . 119.6 ?
C9 C14 H14 . . 119.6 ?
C8 C7 C5 . . 115.22(16) ?
C8 C7 H7A . . 108.5 ?
C5 C7 H7A . . 108.5 ?
C8 C7 H7B . . 108.5 ?
C5 C7 H7B . . 108.5 ?
H7A C7 H7B . . 107.5 ?
C7 C8 H8A . . 109.5 ?
C7 C8 H8B . . 109.5 ?
H8A C8 H8B . . 109.5 ?
C7 C8 H8C . . 109.5 ?
H8A C8 H8C . . 109.5 ?
H8B C8 H8C . . 109.5 ?

loop_
_geom_bond_atom_site_label_1
_geom_bond_atom_site_label_2
_geom_bond_site_symmetry_2
_geom_bond_distance
_geom_bond_publ_flag
N1 C6 . 1.381(2) ?
N1 C2 . 1.382(2) ?
N1 C1 . 1.471(2) ?
C1 H1A . 0.9600 ?
C1 H1B . 0.9600 ?
C1 H1C . 0.9600 ?
C2 O2 . 1.218(2) ?
C2 N3 . 1.372(2) ?
N3 C4 . 1.366(2) ?
N3 H3 . 0.83(2) ?
C4 C5 . 1.527(2) ?
C4 S4 . 1.6297(18) ?
C5 C6 . 1.529(2) ?
C5 C7 . 1.546(2) ?
C5 C9 . 1.551(2) ?
C6 O6 . 1.211(2) ?
C9 C10 . 1.382(3) ?
C9 C14 . 1.392(3) ?
C10 C11 . 1.385(3) ?
C10 H10 . 0.9300 ?
C11 C12 . 1.371(4) ?
C11 H11 . 0.9300 ?
C12 C13 . 1.376(4) ?
C12 H12 . 0.9300 ?
C13 C14 . 1.384(3) ?
C13 H13 . 0.9300 ?
C14 H14 . 0.9300 ?
C7 C8 . 1.516(3) ?
C7 H7A . 0.9700 ?
C7 H7B . 0.9700 ?
C8 H8A . 0.9600 ?
C8 H8B . 0.9600 ?
C8 H8C . 0.9600 ?

loop_
_geom_hbond_atom_site_label_D
_geom_hbond_atom_site_label_H
_geom_hbond_atom_site_label_A
_geom_hbond_site_symmetry_A
_geom_hbond_distance_DH
_geom_hbond_distance_HA
_geom_hbond_distance_DA
_geom_hbond_angle_DHA
_geom_hbond_publ_flag
N3 H3 O2 3_766 0.83(3) 2.08(3) 2.902(2) 170(2) ?

loop_
_geom_torsion_atom_site_label_1
_geom_torsion_atom_site_label_2
_geom_torsion_atom_site_label_3
_geom_torsion_atom_site_label_4
_geom_torsion_site_symmetry_1
_geom_torsion_site_symmetry_2
_geom_torsion_site_symmetry_3
_geom_torsion_site_symmetry_4
_geom_torsion
_geom_torsion_publ_flag
C6 N1 C2 O2 . . . . -172.10(17) ?
C1 N1 C2 O2 . . . . 5.0(2) ?
C6 N1 C2 N3 . . . . 8.6(2) ?
C1 N1 C2 N3 . . . . -174.25(16) ?
O2 C2 N3 C4 . . . . -174.07(17) ?
N1 C2 N3 C4 . . . . 5.2(3) ?
C2 N3 C4 C5 . . . . -25.1(3) ?
C2 N3 C4 S4 . . . . 158.79(15) ?
N3 C4 C5 C6 . . . . 30.1(2) ?
S4 C4 C5 C6 . . . . -154.03(14) ?
N3 C4 C5 C7 . . . . 152.49(16) ?
S4 C4 C5 C7 . . . . -31.6(2) ?
N3 C4 C5 C9 . . . . -87.48(17) ?
S4 C4 C5 C9 . . . . 88.41(17) ?
C2 N1 C6 O6 . . . . 177.60(18) ?
C1 N1 C6 O6 . . . . 0.5(3) ?
C2 N1 C6 C5 . . . . -0.1(3) ?
C1 N1 C6 C5 . . . . -177.13(16) ?
C4 C5 C6 O6 . . . . 163.18(18) ?
C7 C5 C6 O6 . . . . 38.1(2) ?
C9 C5 C6 O6 . . . . -80.1(2) ?
C4 C5 C6 N1 . . . . -19.2(2) ?
C7 C5 C6 N1 . . . . -144.29(16) ?
C9 C5 C6 N1 . . . . 97.58(18) ?
C4 C5 C9 C10 . . . . 111.14(19) ?
C6 C5 C9 C10 . . . . -9.7(2) ?
C7 C5 C9 C10 . . . . -126.76(19) ?
C4 C5 C9 C14 . . . . -69.7(2) ?
C6 C5 C9 C14 . . . . 169.37(17) ?
C7 C5 C9 C14 . . . . 52.3(2) ?
C14 C9 C10 C11 . . . . -2.8(3) ?
C5 C9 C10 C11 . . . . 176.3(2) ?
C9 C10 C11 C12 . . . . 1.2(4) ?
C10 C11 C12 C13 . . . . 0.9(4) ?
C11 C12 C13 C14 . . . . -1.3(4) ?
C12 C13 C14 C9 . . . . -0.4(4) ?
C10 C9 C14 C13 . . . . 2.4(3) ?
C5 C9 C14 C13 . . . . -176.76(19) ?
C4 C5 C7 C8 . . . . -66.7(2) ?
C6 C5 C7 C8 . . . . 58.3(2) ?
C9 C5 C7 C8 . . . . 175.17(18) ?
